data_7008198
loop_
_publ_author_name
'Carmichael, Duncan'
'Ricard, Louis'
'Seeboth, Nicolas'
'Brown, John M.'
'Claridge, Timothy D. W.'
'Odell, Barbara'

_publ_section_title
;
 Synthesis, structure and dynamics of methoxynaphthalene-substituted
 phospha-ruthenocenes and -ferrocenes.
;
_journal_issue 12
_journal_name_full 'Dalton transactions (Cambridge, England : 2003)'
_journal_page_first 2173
_journal_page_last 2181
_journal_paper_doi 10.1039/b418926d
_journal_year 2005
_chemical_formula_sum 'C41 H52 Cl8 O P2 Pt Ru'
_chemical_formula_weight 1202.53
_chemical_name_systematic
;
?
;
_space_group_IT_number 14
_symmetry_cell_setting monoclinic
_symmetry_space_group_name_Hall '-P 2yn'
_symmetry_space_group_name_H-M 'P 1 21/n 1'
_atom_sites_solution_hydrogens geom
_atom_sites_solution_primary direct
_atom_sites_solution_secondary difmap
_audit_creation_method SHELXL-97
_cell_angle_alpha 90.000(5)
_cell_angle_beta 91.420(5)
_cell_angle_gamma 90.000(5)
_cell_formula_units_Z 4
_cell_length_a 9.809(5)
_cell_length_b 24.651(5)
_cell_length_c 19.909(5)
_cell_measurement_reflns_used 251
_cell_measurement_temperature 293.0(10)
_cell_measurement_theta_max 20.0
_cell_measurement_theta_min 3.0
_cell_volume 4813(3)
_computing_structure_refinement 'SHELXL-97 (Sheldrick, 1997)'
_computing_structure_solution 'SHELXS-97 (Sheldrick, 1990)'
_diffrn_ambient_temperature 293.0(10)
_diffrn_measured_fraction_theta_full 0.950
_diffrn_measured_fraction_theta_max 0.950
_diffrn_measurement_device_type KappaCCD
_diffrn_measurement_method 'phi and omega scans'
_diffrn_radiation_monochromator graphite
_diffrn_radiation_source 'fine-focus sealed tube'
_diffrn_radiation_type MoK\a
_diffrn_radiation_wavelength 0.71069
_diffrn_reflns_av_R_equivalents 0.0499
_diffrn_reflns_av_sigmaI/netI 0.0734
_diffrn_reflns_limit_h_max 11
_diffrn_reflns_limit_h_min -11
_diffrn_reflns_limit_k_max 26
_diffrn_reflns_limit_k_min -28
_diffrn_reflns_limit_l_max 23
_diffrn_reflns_limit_l_min -23
_diffrn_reflns_number 12590
_diffrn_reflns_theta_full 24.40
_diffrn_reflns_theta_max 24.40
_diffrn_reflns_theta_min 3.46
_exptl_absorpt_coefficient_mu 3.759
_exptl_absorpt_correction_T_max 0.7050
_exptl_absorpt_correction_T_min 0.2114
_exptl_absorpt_correction_type multi-scan
_exptl_crystal_colour yellow
_exptl_crystal_density_diffrn 1.660
_exptl_crystal_density_method 'not measured'
_exptl_crystal_description needle
_exptl_crystal_F_000 2376
_exptl_crystal_size_max 0.60
_exptl_crystal_size_mid 0.20
_exptl_crystal_size_min 0.10
_refine_diff_density_max 2.506
_refine_diff_density_min -2.331
_refine_diff_density_rms 0.185
_refine_ls_extinction_method none
_refine_ls_goodness_of_fit_ref 1.019
_refine_ls_hydrogen_treatment mixed
_refine_ls_matrix_type full
_refine_ls_number_parameters 462
_refine_ls_number_reflns 7527
_refine_ls_number_restraints 0
_refine_ls_restrained_S_all 1.019
_refine_ls_R_factor_all 0.0753
_refine_ls_R_factor_gt 0.0584
_refine_ls_shift/su_max 0.002
_refine_ls_shift/su_mean 0.000
_refine_ls_structure_factor_coef Fsqd
_refine_ls_weighting_details 'calc w=1/[\s^2^(Fo^2^)+(0.1269P)^2^+0.0000P] where P=(Fo^2^+2Fc^2^)/3'
_refine_ls_weighting_scheme calc
_refine_ls_wR_factor_gt 0.1573
_refine_ls_wR_factor_ref 0.1796
_reflns_number_gt 5943
_reflns_number_total 7527
_reflns_threshold_expression >2sigma(I)
_cod_data_source_file b418926d.txt
_cod_data_source_block ptru
_cod_depositor_comments
;
The following automatic conversions were performed:
'_symmetry_cell_setting' value 'Monoclinic' changed to 'monoclinic'
according to '/home/saulius/struct/CIF-dictionaries/cif_core.dic'
dictionary named 'cif_core.dic' version 2.4.1 from 2010-06-29.

Automatic conversion script
Id: cif_fix_enum 1527 2010-12-29 10:47:43Z saulius 
;
_cod_original_sg_symbol_H-M 'P21/n     '
_cod_database_code 7008198

loop_
_symmetry_equiv_pos_as_xyz
'x, y, z'
'-x+1/2, y+1/2, -z+1/2'
'-x, -y, -z'
'x-1/2, -y-1/2, z-1/2'

loop_
_atom_site_label
_atom_site_type_symbol
_atom_site_fract_x
_atom_site_fract_y
_atom_site_fract_z
_atom_site_U_iso_or_equiv
_atom_site_adp_type
_atom_site_occupancy
_atom_site_symmetry_multiplicity
_atom_site_calc_flag
_atom_site_refinement_flags
_atom_site_disorder_assembly
_atom_site_disorder_group
Pt1 Pt 0.42187(3) 0.138799(14) 0.744004(16) 0.04379(17) Uani 1 1 d . . .
Ru1 Ru 0.25248(6) 0.20457(3) 0.55825(3) 0.0427(2) Uani 1 1 d . . .
Cl1 Cl 0.6108(2) 0.15835(12) 0.67579(13) 0.0617(6) Uani 1 1 d . . .
Cl2 Cl 0.5776(3) 0.10665(13) 0.82589(13) 0.0722(8) Uani 1 1 d . . .
P1 P 0.2782(2) 0.16918(9) 0.66541(10) 0.0410(5) Uani 1 1 d . . .
P2 P 0.2567(3) 0.11748(12) 0.81526(13) 0.0568(6) Uani 1 1 d . . .
O1 O -0.0348(7) 0.2519(3) 0.7413(4) 0.079(2) Uani 1 1 d . . .
C1 C 0.1731(8) 0.2281(4) 0.6620(4) 0.045(2) Uani 1 1 d . . .
C2 C 0.0651(8) 0.2202(4) 0.6150(4) 0.049(2) Uani 1 1 d . . .
C3 C 0.0598(7) 0.1666(4) 0.5862(4) 0.047(2) Uani 1 1 d . . .
C4 C 0.1673(8) 0.1325(3) 0.6102(4) 0.0390(19) Uani 1 1 d . . .
C5 C 0.1841(9) 0.2748(4) 0.7087(4) 0.051(2) Uani 1 1 d . . .
C6 C 0.3047(10) 0.3058(4) 0.7194(4) 0.053(2) Uani 1 1 d . . .
C7 C 0.4304(9) 0.2944(4) 0.6889(5) 0.064(3) Uani 1 1 d . . .
H7 H 0.4345 0.2658 0.6587 0.076 Uiso 1 1 calc R . .
C8 C 0.5427(11) 0.3230(5) 0.7018(5) 0.069(3) Uani 1 1 d . . .
H8 H 0.6225 0.3138 0.6803 0.083 Uiso 1 1 calc R . .
C9 C 0.5444(18) 0.3665(5) 0.7467(7) 0.090(4) Uani 1 1 d . . .
H9 H 0.6243 0.3858 0.7557 0.109 Uiso 1 1 calc R . .
C10 C 0.4249(14) 0.3804(5) 0.7774(6) 0.080(3) Uani 1 1 d . . .
H10 H 0.4241 0.4099 0.8064 0.096 Uiso 1 1 calc R . .
C11 C 0.3047(13) 0.3509(4) 0.7657(5) 0.066(3) Uani 1 1 d . . .
C12 C 0.1853(15) 0.3630(5) 0.7980(6) 0.082(4) Uani 1 1 d . . .
H12 H 0.1818 0.3938 0.8249 0.099 Uiso 1 1 calc R . .
C13 C 0.0735(12) 0.3312(5) 0.7914(6) 0.082(4) Uani 1 1 d . . .
H13 H -0.0032 0.3388 0.8164 0.098 Uiso 1 1 calc R . .
C14 C 0.0724(10) 0.2864(5) 0.7468(5) 0.065(3) Uani 1 1 d . . .
C15 C -0.1503(12) 0.2584(7) 0.7836(7) 0.103(5) Uani 1 1 d . . .
H15A H -0.1192 0.2641 0.8292 0.154 Uiso 1 1 calc R . .
H15B H -0.2057 0.2263 0.7812 0.154 Uiso 1 1 calc R . .
H15C H -0.2032 0.2891 0.7687 0.154 Uiso 1 1 calc R . .
C16 C -0.0395(9) 0.2629(4) 0.5977(5) 0.062(3) Uani 1 1 d . . .
H16A H -0.1217 0.2555 0.6213 0.094 Uiso 1 1 calc R . .
H16B H -0.0586 0.2624 0.5502 0.094 Uiso 1 1 calc R . .
H16C H -0.0050 0.2979 0.6107 0.094 Uiso 1 1 calc R . .
C17 C -0.0539(10) 0.1495(4) 0.5403(5) 0.064(3) Uani 1 1 d . . .
H17A H -0.0272 0.1179 0.5157 0.096 Uiso 1 1 calc R . .
H17B H -0.0756 0.1783 0.5095 0.096 Uiso 1 1 calc R . .
H17C H -0.1326 0.1411 0.5662 0.096 Uiso 1 1 calc R . .
C18 C 0.1869(8) 0.0740(4) 0.5942(4) 0.0430(19) Uani 1 1 d . . .
C19 C 0.3169(9) 0.0531(4) 0.5836(4) 0.050(2) Uani 1 1 d . . .
H19 H 0.3923 0.0759 0.5865 0.060 Uiso 1 1 calc R . .
C20 C 0.3344(10) -0.0006(4) 0.5690(5) 0.056(2) Uani 1 1 d . . .
H20 H 0.4212 -0.0141 0.5615 0.068 Uiso 1 1 calc R . .
C21 C 0.2217(9) -0.0348(4) 0.5653(4) 0.053(2) Uani 1 1 d . . .
H21 H 0.2330 -0.0714 0.5553 0.063 Uiso 1 1 calc R . .
C22 C 0.0955(10) -0.0147(4) 0.5762(5) 0.058(2) Uani 1 1 d . . .
H22 H 0.0204 -0.0378 0.5736 0.070 Uiso 1 1 calc R . .
C23 C 0.0772(8) 0.0386(4) 0.5908(4) 0.052(2) Uani 1 1 d . . .
H23 H -0.0101 0.0516 0.5987 0.062 Uiso 1 1 calc R . .
C24 C 0.4277(11) 0.2441(5) 0.5110(5) 0.067(3) Uani 1 1 d . . .
C25 C 0.3094(12) 0.2733(4) 0.4912(5) 0.069(3) Uani 1 1 d . . .
C26 C 0.2221(11) 0.2350(5) 0.4545(5) 0.068(3) Uani 1 1 d . . .
C27 C 0.2852(9) 0.1841(4) 0.4531(4) 0.052(2) Uani 1 1 d . . .
C28 C 0.4132(9) 0.1893(4) 0.4867(4) 0.055(2) Uani 1 1 d . . .
C29 C 0.5570(13) 0.2680(7) 0.5384(7) 0.110(5) Uani 1 1 d . . .
H29A H 0.6136 0.2785 0.5020 0.164 Uiso 1 1 calc R . .
H29B H 0.6041 0.2416 0.5658 0.164 Uiso 1 1 calc R . .
H29C H 0.5366 0.2993 0.5651 0.164 Uiso 1 1 calc R . .
C30 C 0.2822(18) 0.3299(5) 0.5032(8) 0.129(6) Uani 1 1 d . . .
H30A H 0.2314 0.3336 0.5436 0.193 Uiso 1 1 calc R . .
H30B H 0.2302 0.3446 0.4660 0.193 Uiso 1 1 calc R . .
H30C H 0.3668 0.3492 0.5082 0.193 Uiso 1 1 calc R . .
C31 C 0.0869(14) 0.2489(8) 0.4190(7) 0.126(6) Uani 1 1 d . . .
H31A H 0.1027 0.2570 0.3727 0.189 Uiso 1 1 calc R . .
H31B H 0.0471 0.2799 0.4402 0.189 Uiso 1 1 calc R . .
H31C H 0.0260 0.2185 0.4218 0.189 Uiso 1 1 calc R . .
C32 C 0.2373(14) 0.1349(5) 0.4185(6) 0.087(4) Uani 1 1 d . . .
H32A H 0.1423 0.1386 0.4066 0.130 Uiso 1 1 calc R . .
H32B H 0.2498 0.1042 0.4477 0.130 Uiso 1 1 calc R . .
H32C H 0.2885 0.1296 0.3785 0.130 Uiso 1 1 calc R . .
C33 C 0.5261(12) 0.1476(5) 0.4892(6) 0.087(4) Uani 1 1 d . . .
H33A H 0.5861 0.1535 0.4525 0.131 Uiso 1 1 calc R . .
H33B H 0.4874 0.1119 0.4857 0.131 Uiso 1 1 calc R . .
H33C H 0.5765 0.1508 0.5309 0.131 Uiso 1 1 calc R . .
C34 C 0.2516(12) 0.2168(5) 0.8797(6) 0.082(3) Uani 1 1 d . . .
H34A H 0.3154 0.2300 0.8477 0.124 Uiso 1 1 calc R . .
H34B H 0.2644 0.2359 0.9214 0.124 Uiso 1 1 calc R . .
H34C H 0.1603 0.2225 0.8627 0.124 Uiso 1 1 calc R . .
C35 C 0.2744(11) 0.1577(6) 0.8910(5) 0.072(3) Uani 1 1 d . . .
H35A H 0.2097 0.1447 0.9234 0.087 Uiso 1 1 calc R . .
H35B H 0.3653 0.1524 0.9102 0.087 Uiso 1 1 calc R . .
C36 C 0.2664(12) 0.0475(5) 0.8419(6) 0.080(3) Uani 1 1 d . . .
H36A H 0.3569 0.0406 0.8607 0.097 Uiso 1 1 calc R . .
H36B H 0.2018 0.0418 0.8773 0.097 Uiso 1 1 calc R . .
C37 C 0.2370(13) 0.0061(6) 0.7860(8) 0.106(5) Uani 1 1 d . . .
H37A H 0.1419 -0.0031 0.7853 0.159 Uiso 1 1 calc R . .
H37B H 0.2904 -0.0259 0.7941 0.159 Uiso 1 1 calc R . .
H37C H 0.2602 0.0215 0.7435 0.159 Uiso 1 1 calc R . .
C38 C 0.0811(9) 0.1276(5) 0.7865(6) 0.068(3) Uani 1 1 d . . .
H38A H 0.0715 0.1646 0.7702 0.081 Uiso 1 1 calc R . .
H38B H 0.0624 0.1035 0.7489 0.081 Uiso 1 1 calc R . .
C39 C -0.0265(10) 0.1177(7) 0.8402(6) 0.101(5) Uani 1 1 d . . .
H39A H -0.0584 0.0809 0.8371 0.152 Uiso 1 1 calc R . .
H39B H -0.1017 0.1421 0.8330 0.152 Uiso 1 1 calc R . .
H39C H 0.0136 0.1239 0.8840 0.152 Uiso 1 1 calc R . .
C40 C 0.6875(9) 0.0192(4) 0.6902(5) 0.065(3) Uani 1 1 d . . .
H40 H 0.6485 0.0541 0.7035 0.078 Uiso 1 1 calc R . .
Cl3 Cl 0.8487(3) 0.01095(16) 0.73068(18) 0.0977(10) Uani 1 1 d . . .
Cl4 Cl 0.5805(4) -0.03357(18) 0.7165(2) 0.1102(12) Uani 1 1 d . . .
Cl5 Cl 0.7035(3) 0.01813(14) 0.60347(15) 0.0801(8) Uani 1 1 d . . .

loop_
_atom_site_aniso_label
_atom_site_aniso_U_11
_atom_site_aniso_U_22
_atom_site_aniso_U_33
_atom_site_aniso_U_23
_atom_site_aniso_U_13
_atom_site_aniso_U_12
Pt1 0.0308(2) 0.0508(3) 0.0497(3) -0.00846(14) 0.00090(16) -0.00030(13)
Ru1 0.0363(4) 0.0417(4) 0.0502(4) -0.0056(3) 0.0034(3) 0.0041(3)
Cl1 0.0367(11) 0.0738(17) 0.0751(16) 0.0032(13) 0.0098(11) 0.0004(11)
Cl2 0.0535(14) 0.098(2) 0.0644(15) -0.0027(14) -0.0134(12) 0.0121(13)
P1 0.0330(10) 0.0426(13) 0.0473(12) -0.0090(9) 0.0021(9) -0.0002(9)
P2 0.0440(13) 0.0704(18) 0.0562(14) -0.0055(12) 0.0062(11) -0.0063(12)
O1 0.056(4) 0.090(6) 0.092(5) -0.041(4) 0.025(4) 0.002(4)
C1 0.034(4) 0.048(5) 0.055(5) -0.005(4) 0.007(4) 0.003(4)
C2 0.030(4) 0.058(6) 0.057(5) -0.010(4) -0.004(4) 0.010(4)
C3 0.022(4) 0.061(6) 0.057(5) -0.005(4) 0.003(4) 0.006(4)
C4 0.033(4) 0.049(5) 0.036(4) -0.008(3) 0.004(3) -0.002(3)
C5 0.044(5) 0.053(6) 0.055(5) -0.014(4) 0.001(4) 0.013(4)
C6 0.062(6) 0.041(5) 0.056(5) -0.007(4) -0.006(4) 0.008(4)
C7 0.052(6) 0.063(7) 0.075(6) -0.017(5) -0.010(5) -0.005(5)
C8 0.064(6) 0.069(8) 0.074(7) -0.013(6) 0.000(5) -0.007(5)
C9 0.107(11) 0.062(9) 0.102(10) -0.007(6) -0.027(9) -0.023(7)
C10 0.102(10) 0.055(7) 0.082(8) -0.024(6) -0.013(7) -0.012(7)
C11 0.095(8) 0.044(6) 0.059(6) -0.011(5) -0.003(6) 0.010(5)
C12 0.103(10) 0.062(8) 0.082(8) -0.035(6) -0.017(7) 0.022(7)
C13 0.076(8) 0.097(10) 0.073(7) -0.042(7) 0.006(6) 0.021(7)
C14 0.064(7) 0.062(7) 0.069(6) -0.022(5) 0.007(5) 0.013(5)
C15 0.068(8) 0.141(14) 0.100(9) -0.039(9) 0.029(7) 0.007(8)
C16 0.050(5) 0.057(7) 0.080(7) -0.013(5) -0.011(5) 0.018(4)
C17 0.047(5) 0.074(7) 0.071(6) -0.012(5) -0.007(5) 0.005(5)
C18 0.031(4) 0.050(5) 0.047(4) -0.004(4) -0.008(3) -0.004(4)
C19 0.053(5) 0.041(5) 0.056(5) -0.007(4) 0.005(4) 0.000(4)
C20 0.058(6) 0.048(6) 0.064(6) -0.009(4) 0.004(5) 0.008(4)
C21 0.059(6) 0.038(5) 0.061(5) -0.003(4) -0.013(5) -0.003(4)
C22 0.056(6) 0.042(6) 0.076(6) 0.006(5) -0.006(5) -0.014(4)
C23 0.035(4) 0.061(7) 0.059(5) 0.001(4) 0.002(4) -0.003(4)
C24 0.071(7) 0.067(7) 0.063(6) -0.003(5) 0.021(5) -0.019(5)
C25 0.094(8) 0.044(6) 0.071(7) 0.009(5) 0.032(6) 0.009(6)
C26 0.083(7) 0.068(8) 0.052(6) 0.014(5) 0.011(5) 0.018(6)
C27 0.049(5) 0.067(7) 0.041(5) 0.003(4) 0.008(4) 0.001(5)
C28 0.055(6) 0.057(6) 0.054(5) 0.009(4) 0.012(4) 0.011(4)
C29 0.085(9) 0.145(14) 0.100(9) -0.017(9) 0.040(7) -0.059(9)
C30 0.215(19) 0.050(9) 0.123(12) 0.026(8) 0.061(12) 0.012(10)
C31 0.084(9) 0.197(18) 0.097(9) 0.076(11) 0.005(7) 0.053(10)
C32 0.092(9) 0.102(11) 0.068(7) -0.020(6) 0.031(7) -0.028(7)
C33 0.066(7) 0.122(11) 0.075(8) 0.011(7) 0.014(6) 0.043(7)
C34 0.085(8) 0.094(10) 0.069(7) -0.022(6) 0.015(6) -0.015(7)
C35 0.058(6) 0.103(10) 0.057(6) -0.005(6) 0.004(5) -0.004(6)
C36 0.074(7) 0.091(9) 0.077(7) 0.015(6) 0.016(6) -0.016(6)
C37 0.068(8) 0.084(10) 0.164(14) -0.020(9) -0.005(8) -0.006(7)
C38 0.038(5) 0.094(9) 0.071(7) -0.014(6) 0.005(4) -0.011(5)
C39 0.027(5) 0.195(15) 0.082(8) -0.008(9) 0.021(5) -0.012(7)
C40 0.043(5) 0.068(7) 0.085(7) -0.006(5) 0.019(5) 0.006(5)
Cl3 0.0659(18) 0.123(3) 0.104(2) 0.011(2) -0.0155(17) -0.0014(18)
Cl4 0.082(2) 0.126(3) 0.124(3) 0.011(2) 0.0235(19) -0.037(2)
Cl5 0.0566(15) 0.098(2) 0.0863(18) -0.0060(16) 0.0100(13) -0.0078(14)

loop_
_atom_type_symbol
_atom_type_description
_atom_type_scat_dispersion_real
_atom_type_scat_dispersion_imag
_atom_type_scat_source
C C 0.0033 0.0016 'International Tables Vol C Tables 4.2.6.8 and 6.1.1.4'
H H 0.0000 0.0000 'International Tables Vol C Tables 4.2.6.8 and 6.1.1.4'
O O 0.0106 0.0060 'International Tables Vol C Tables 4.2.6.8 and 6.1.1.4'
P P 0.1023 0.0942 'International Tables Vol C Tables 4.2.6.8 and 6.1.1.4'
Cl Cl 0.1484 0.1585 'International Tables Vol C Tables 4.2.6.8 and 6.1.1.4'
Ru Ru -1.2594 0.8363 'International Tables Vol C Tables 4.2.6.8 and 6.1.1.4'
Pt Pt -1.7033 8.3905 'International Tables Vol C Tables 4.2.6.8 and 6.1.1.4'

loop_
_geom_angle_atom_site_label_1
_geom_angle_atom_site_label_2
_geom_angle_atom_site_label_3
_geom_angle
_geom_angle_site_symmetry_1
_geom_angle_site_symmetry_3
_geom_angle_publ_flag
P1 Pt1 P2 93.99(9) . . ?
P1 Pt1 Cl2 178.91(8) . . ?
P2 Pt1 Cl2 87.09(10) . . ?
P1 Pt1 Cl1 91.09(9) . . ?
P2 Pt1 Cl1 174.92(9) . . ?
Cl2 Pt1 Cl1 87.83(10) . . ?
C28 Ru1 C27 37.8(3) . . ?
C28 Ru1 C3 137.1(4) . . ?
C27 Ru1 C3 107.0(3) . . ?
C28 Ru1 C24 38.3(4) . . ?
C27 Ru1 C24 63.8(4) . . ?
C3 Ru1 C24 169.0(4) . . ?
C28 Ru1 C26 62.1(4) . . ?
C27 Ru1 C26 37.1(4) . . ?
C3 Ru1 C26 106.5(4) . . ?
C24 Ru1 C26 62.6(4) . . ?
C28 Ru1 C2 169.9(3) . . ?
C27 Ru1 C2 132.2(3) . . ?
C3 Ru1 C2 38.1(3) . . ?
C24 Ru1 C2 143.7(4) . . ?
C26 Ru1 C2 108.8(4) . . ?
C28 Ru1 C4 116.8(3) . . ?
C27 Ru1 C4 109.1(3) . . ?
C3 Ru1 C4 37.5(3) . . ?
C24 Ru1 C4 148.7(4) . . ?
C26 Ru1 C4 131.3(4) . . ?
C2 Ru1 C4 65.0(3) . . ?
C28 Ru1 C25 63.0(4) . . ?
C27 Ru1 C25 63.7(4) . . ?
C3 Ru1 C25 134.8(4) . . ?
C24 Ru1 C25 37.1(4) . . ?
C26 Ru1 C25 38.3(4) . . ?
C2 Ru1 C25 113.3(4) . . ?
C4 Ru1 C25 169.4(4) . . ?
C28 Ru1 C1 153.5(3) . . ?
C27 Ru1 C1 168.5(3) . . ?
C3 Ru1 C1 64.3(3) . . ?
C24 Ru1 C1 123.8(3) . . ?
C26 Ru1 C1 135.5(3) . . ?
C2 Ru1 C1 36.3(3) . . ?
C4 Ru1 C1 69.2(3) . . ?
C25 Ru1 C1 116.1(3) . . ?
C28 Ru1 P1 118.2(2) . . ?
C27 Ru1 P1 141.4(3) . . ?
C3 Ru1 P1 71.4(2) . . ?
C24 Ru1 P1 119.4(3) . . ?
C26 Ru1 P1 177.3(3) . . ?
C2 Ru1 P1 70.6(2) . . ?
C4 Ru1 P1 46.0(2) . . ?
C25 Ru1 P1 144.4(3) . . ?
C1 Ru1 P1 45.4(2) . . ?
C4 P1 C1 92.6(4) . . ?
C4 P1 Pt1 129.5(3) . . ?
C1 P1 Pt1 131.4(3) . . ?
C4 P1 Ru1 64.5(3) . . ?
C1 P1 Ru1 66.9(3) . . ?
Pt1 P1 Ru1 146.51(10) . . ?
C36 P2 C35 106.0(6) . . ?
C36 P2 C38 105.4(6) . . ?
C35 P2 C38 104.9(5) . . ?
C36 P2 Pt1 112.1(4) . . ?
C35 P2 Pt1 110.1(4) . . ?
C38 P2 Pt1 117.5(4) . . ?
C14 O1 C15 120.3(8) . . ?
C2 C1 C5 124.5(7) . . ?
C2 C1 P1 109.7(6) . . ?
C5 C1 P1 125.2(6) . . ?
C2 C1 Ru1 68.5(5) . . ?
C5 C1 Ru1 137.6(6) . . ?
P1 C1 Ru1 67.7(3) . . ?
C1 C2 C3 114.2(7) . . ?
C1 C2 C16 123.5(8) . . ?
C3 C2 C16 122.2(7) . . ?
C1 C2 Ru1 75.1(5) . . ?
C3 C2 Ru1 70.1(4) . . ?
C16 C2 Ru1 125.1(7) . . ?
C4 C3 C2 112.9(7) . . ?
C4 C3 C17 125.3(8) . . ?
C2 C3 C17 121.7(7) . . ?
C4 C3 Ru1 72.6(4) . . ?
C2 C3 Ru1 71.8(5) . . ?
C17 C3 Ru1 127.2(7) . . ?
C3 C4 C18 126.8(7) . . ?
C3 C4 P1 110.2(6) . . ?
C18 C4 P1 123.0(6) . . ?
C3 C4 Ru1 69.9(5) . . ?
C18 C4 Ru1 128.4(5) . . ?
P1 C4 Ru1 69.5(3) . . ?
C14 C5 C6 118.4(8) . . ?
C14 C5 C1 117.4(8) . . ?
C6 C5 C1 124.1(8) . . ?
C7 C6 C5 124.1(8) . . ?
C7 C6 C11 116.1(9) . . ?
C5 C6 C11 119.8(9) . . ?
C8 C7 C6 122.6(10) . . ?
C7 C8 C9 121.9(12) . . ?
C10 C9 C8 118.5(12) . . ?
C9 C10 C11 121.3(11) . . ?
C12 C11 C10 122.0(10) . . ?
C12 C11 C6 118.4(11) . . ?
C10 C11 C6 119.5(11) . . ?
C13 C12 C11 121.6(10) . . ?
C12 C13 C14 120.4(10) . . ?
O1 C14 C5 116.8(8) . . ?
O1 C14 C13 122.3(9) . . ?
C5 C14 C13 120.9(10) . . ?
C23 C18 C19 118.2(8) . . ?
C23 C18 C4 121.0(7) . . ?
C19 C18 C4 120.8(7) . . ?
C20 C19 C18 120.6(9) . . ?
C19 C20 C21 119.7(9) . . ?
C22 C21 C20 119.8(9) . . ?
C21 C22 C23 120.9(8) . . ?
C22 C23 C18 120.8(8) . . ?
C25 C24 C28 108.1(9) . . ?
C25 C24 C29 125.9(12) . . ?
C28 C24 C29 124.7(11) . . ?
C25 C24 Ru1 72.6(6) . . ?
C28 C24 Ru1 70.0(5) . . ?
C29 C24 Ru1 133.1(8) . . ?
C24 C25 C30 126.9(13) . . ?
C24 C25 C26 106.1(9) . . ?
C30 C25 C26 126.9(12) . . ?
C24 C25 Ru1 70.3(6) . . ?
C30 C25 Ru1 125.7(8) . . ?
C26 C25 Ru1 69.9(5) . . ?
C27 C26 C25 109.6(9) . . ?
C27 C26 C31 124.9(12) . . ?
C25 C26 C31 125.4(12) . . ?
C27 C26 Ru1 70.5(5) . . ?
C25 C26 Ru1 71.8(5) . . ?
C31 C26 Ru1 127.2(8) . . ?
C26 C27 C28 107.3(9) . . ?
C26 C27 C32 127.9(10) . . ?
C28 C27 C32 124.6(10) . . ?
C26 C27 Ru1 72.4(5) . . ?
C28 C27 Ru1 71.0(5) . . ?
C32 C27 Ru1 126.0(7) . . ?
C27 C28 C24 108.8(9) . . ?
C27 C28 C33 126.5(10) . . ?
C24 C28 C33 124.2(10) . . ?
C27 C28 Ru1 71.2(5) . . ?
C24 C28 Ru1 71.8(5) . . ?
C33 C28 Ru1 129.5(7) . . ?
C34 C35 P2 113.5(8) . . ?
C37 C36 P2 114.5(9) . . ?
C39 C38 P2 114.8(8) . . ?
Cl5 C40 Cl4 110.7(6) . . ?
Cl5 C40 Cl3 110.5(5) . . ?
Cl4 C40 Cl3 108.2(6) . . ?

loop_
_geom_bond_atom_site_label_1
_geom_bond_atom_site_label_2
_geom_bond_distance
_geom_bond_site_symmetry_2
_geom_bond_publ_flag
Pt1 P1 2.210(2) . ?
Pt1 P2 2.242(3) . ?
Pt1 Cl2 2.344(2) . ?
Pt1 Cl1 2.374(2) . ?
Ru1 C28 2.183(9) . ?
Ru1 C27 2.185(8) . ?
Ru1 C3 2.192(8) . ?
Ru1 C24 2.207(10) . ?
Ru1 C26 2.210(9) . ?
Ru1 C2 2.215(8) . ?
Ru1 C4 2.228(8) . ?
Ru1 C25 2.237(10) . ?
Ru1 C1 2.300(8) . ?
Ru1 P1 2.313(2) . ?
P1 C4 1.775(8) . ?
P1 C1 1.782(8) . ?
P2 C36 1.808(13) . ?
P2 C35 1.809(11) . ?
P2 C38 1.819(10) . ?
O1 C14 1.354(13) . ?
O1 C15 1.438(12) . ?
C1 C2 1.410(11) . ?
C1 C5 1.481(12) . ?
C2 C3 1.440(13) . ?
C2 C16 1.503(12) . ?
C3 C4 1.422(11) . ?
C3 C17 1.485(12) . ?
C4 C18 1.491(12) . ?
C5 C14 1.379(12) . ?
C5 C6 1.420(13) . ?
C6 C7 1.416(13) . ?
C6 C11 1.444(13) . ?
C7 C8 1.327(14) . ?
C8 C9 1.396(16) . ?
C9 C10 1.378(19) . ?
C10 C11 1.400(17) . ?
C11 C12 1.383(18) . ?
C12 C13 1.351(17) . ?
C13 C14 1.417(15) . ?
C18 C23 1.385(11) . ?
C18 C19 1.396(12) . ?
C19 C20 1.366(12) . ?
C20 C21 1.392(13) . ?
C21 C22 1.356(13) . ?
C22 C23 1.361(13) . ?
C24 C25 1.413(15) . ?
C24 C28 1.440(14) . ?
C24 C29 1.490(15) . ?
C25 C30 1.442(17) . ?
C25 C26 1.458(16) . ?
C26 C27 1.398(14) . ?
C26 C31 1.526(15) . ?
C27 C28 1.414(12) . ?
C27 C32 1.468(14) . ?
C28 C33 1.512(13) . ?
C34 C35 1.490(17) . ?
C36 C37 1.531(17) . ?
C38 C39 1.541(14) . ?
C40 Cl5 1.737(11) . ?
C40 Cl4 1.760(11) . ?
C40 Cl3 1.769(10) . ?
